data_4038625
loop_
_publ_author_name
'Brown, Loren C.'
'Peloquin, Andrew'
'Godman, Nicholas P.'
'Balaich, Gary James'
'Iacono, Scott T.'

_publ_section_title
;
 Correlation of Structure with Crystalline to Amorphous Phase Transitions
 of 1,3,6-Substituted Fulvene Derived Molecular Glasses.
;
_journal_name_full 'The Journal of organic chemistry'
_journal_paper_doi 10.1021/acs.joc.0c01014
_journal_year 2020
_chemical_formula_moiety 'C21 H20'
_chemical_formula_sum 'C21 H20'
_chemical_formula_weight 272.37
_space_group_crystal_system monoclinic
_space_group_IT_number 14
_space_group_name_Hall '-P 2ybc'
_space_group_name_H-M_alt 'P 1 21/c 1'
_atom_sites_solution_hydrogens geom
_audit_creation_date 2020-03-05
_audit_creation_method
;
Olex2 1.3
(compiled Nov 21 2019 18:26:39 for OlexSys, GUI svn.r6003)
;
_cell_angle_alpha 90
_cell_angle_beta 99.0150(10)
_cell_angle_gamma 90
_cell_formula_units_Z 8
_cell_length_a 11.0596(2)
_cell_length_b 8.46810(10)
_cell_length_c 33.2511(5)
_cell_measurement_reflns_used 9887
_cell_measurement_temperature 100.0
_cell_measurement_theta_max 70.891
_cell_measurement_theta_min 2.691
_cell_volume 3075.62(8)
_computing_cell_refinement 'SAINT v8.38A (Bruker, 2017)'
_computing_data_collection 'APEX3 v2017.3-0 (Bruker, 2017)'
_computing_data_reduction 'SAINT v8.38A (Bruker, 2017)'
_computing_molecular_graphics 'Olex2 1.3 (Dolomanov et al., 2009)'
_computing_publication_material 'Olex2 1.3 (Dolomanov et al., 2009)'
_computing_structure_refinement 'XL  (Sheldrick, 2008)'
_computing_structure_solution 'XT (Sheldrick, 2015)'
_diffrn_ambient_temperature 100.0
_diffrn_detector_area_resol_mean 7.9
_diffrn_detector_type 'CCD Area Detector'
_diffrn_measured_fraction_theta_full 0.992
_diffrn_measured_fraction_theta_max 0.992
_diffrn_measurement_device 'Fixed Chi Three-Circle Diffractometer'
_diffrn_measurement_device_type 'Bruker APEX-II CCD'
_diffrn_measurement_method '\w and \f scans'
_diffrn_radiation_type CuK\a
_diffrn_radiation_wavelength 1.54178
_diffrn_reflns_av_R_equivalents 0.0329
_diffrn_reflns_av_unetI/netI 0.0190
_diffrn_reflns_Laue_measured_fraction_full 0.992
_diffrn_reflns_Laue_measured_fraction_max 0.992
_diffrn_reflns_limit_h_max 13
_diffrn_reflns_limit_h_min -13
_diffrn_reflns_limit_k_max 10
_diffrn_reflns_limit_k_min -10
_diffrn_reflns_limit_l_max 35
_diffrn_reflns_limit_l_min -39
_diffrn_reflns_number 58081
_diffrn_reflns_point_group_measured_fraction_full 0.992
_diffrn_reflns_point_group_measured_fraction_max 0.992
_diffrn_reflns_theta_full 67.679
_diffrn_reflns_theta_max 68.242
_diffrn_reflns_theta_min 2.691
_exptl_absorpt_coefficient_mu 0.494
_exptl_absorpt_correction_T_max 0.7535
_exptl_absorpt_correction_T_min 0.6547
_exptl_absorpt_correction_type multi-scan
_exptl_absorpt_process_details
'SADABS-2016/2 (Bruker,2016/2) was used for absorption correction. wR2(int) was 0.0805 before and 0.0527 after correction. The Ratio of minimum to maximum transmission is 0.8689. The \l/2 correction factor is Not present.'
_exptl_crystal_colour orange
_exptl_crystal_colour_primary orange
_exptl_crystal_density_diffrn 1.176
_exptl_crystal_description prism
_exptl_crystal_F_000 1168
_exptl_crystal_size_max 0.22
_exptl_crystal_size_mid 0.2
_exptl_crystal_size_min 0.06
_refine_diff_density_max 0.231
_refine_diff_density_min -0.182
_refine_diff_density_rms 0.034
_refine_ls_extinction_coef 0.00072(10)
_refine_ls_extinction_expression Fc^*^=kFc[1+0.001xFc^2^\l^3^/sin(2\q)]^-1/4^
_refine_ls_extinction_method 'SHELXL-2016/6 (Sheldrick 2016)'
_refine_ls_goodness_of_fit_ref 1.076
_refine_ls_hydrogen_treatment constr
_refine_ls_matrix_type full
_refine_ls_number_parameters 384
_refine_ls_number_reflns 5589
_refine_ls_number_restraints 0
_refine_ls_restrained_S_all 1.076
_refine_ls_R_factor_all 0.0405
_refine_ls_R_factor_gt 0.0383
_refine_ls_shift/su_max 0.001
_refine_ls_shift/su_mean 0.000
_refine_ls_structure_factor_coef Fsqd
_refine_ls_weighting_details 'w=1/[\s^2^(Fo^2^)+(0.0332P)^2^+1.5053P] where P=(Fo^2^+2Fc^2^)/3'
_refine_ls_weighting_scheme calc
_refine_ls_wR_factor_gt 0.0925
_refine_ls_wR_factor_ref 0.0938
_reflns_Friedel_coverage 0.000
_reflns_number_gt 5261
_reflns_number_total 5589
_reflns_threshold_expression 'I > 2\s(I)'
_cod_data_source_file jo0c01014_si_002.cif
_cod_data_source_block 6isopropfulv
_cod_database_code 4038625
_shelx_shelxl_version_number 2016/6
_shelx_space_group_comment
;
The symmetry employed for this shelxl refinement is uniquely defined
by the following loop, which should always be used as a source of
symmetry information in preference to the above space-group names.
They are only intended as comments.
;
_shelx_estimated_absorpt_t_max 0.971
_shelx_estimated_absorpt_t_min 0.899
_olex2_refinement_description
;
1. Fixed Uiso
 At 1.2 times of:
  All C(H) groups
 At 1.5 times of:
  All C(H,H,H) groups
2.a Ternary CH refined with riding coordinates:
 C19(H19), C19A(H19A)
2.b Aromatic/amide H refined with riding coordinates:
 C2(H2), C4(H4), C6(H6), C8(H8), C9(H9), C10(H10), C11(H11), C12(H12),
 C14(H14), C15(H15), C16(H16), C17(H17), C18(H18), C2A(H2A), C4A(H4A), C6A(H6A),
  C8A(H8A), C9A(H9A), C10A(H10A), C11A(H11A), C12A(H12A), C14A(H14A),
 C15A(H15A), C16A(H16A), C17A(H17A), C18A(H18A)
2.c Idealised Me refined as rotating group:
 C20(H20A,H20B,H20C), C21(H21A,H21B,H21C), C20A(H20D,H20E,H20F), C21A(H21D,
 H21E,H21F)
;
_olex2_submission_special_instructions 'No special instructions were received'

loop_
_space_group_symop_operation_xyz
'x, y, z'
'-x, y+1/2, -z+1/2'
'-x, -y, -z'
'x, -y-1/2, z-1/2'

loop_
_atom_site_label
_atom_site_type_symbol
_atom_site_fract_x
_atom_site_fract_y
_atom_site_fract_z
_atom_site_U_iso_or_equiv
_atom_site_adp_type
_atom_site_occupancy
_atom_site_site_symmetry_order
_atom_site_calc_flag
_atom_site_refinement_flags_posn
_atom_site_refinement_flags_adp
_atom_site_refinement_flags_occupancy
_atom_site_disorder_assembly
_atom_site_disorder_group
C1 C 0.50883(11) 0.37349(14) 0.61313(4) 0.0191(3) Uani 1 1 d . . . . .
C2 C 0.51677(11) 0.32233(14) 0.57508(4) 0.0200(3) Uani 1 1 d . . . . .
H2 H 0.584483 0.340020 0.561260 0.024 Uiso 1 1 calc R U . . .
C3 C 0.40514(11) 0.23528(14) 0.55828(4) 0.0188(3) Uani 1 1 d . . . . .
C4 C 0.32989(11) 0.23431(14) 0.58697(4) 0.0197(3) Uani 1 1 d . . . . .
H4 H 0.252617 0.183156 0.584424 0.024 Uiso 1 1 calc R U . . .
C5 C 0.38718(11) 0.32474(14) 0.62235(4) 0.0188(3) Uani 1 1 d . . . . .
C6 C 0.33629(11) 0.37033(14) 0.65470(4) 0.0201(3) Uani 1 1 d . . . . .
H6 H 0.383687 0.438328 0.673717 0.024 Uiso 1 1 calc R U . . .
C7 C 0.60601(11) 0.45258(14) 0.64127(4) 0.0189(3) Uani 1 1 d . . . . .
C8 C 0.63370(11) 0.40886(15) 0.68225(4) 0.0205(3) Uani 1 1 d . . . . .
H8 H 0.585944 0.330076 0.692707 0.025 Uiso 1 1 calc R U . . .
C9 C 0.72999(12) 0.47900(15) 0.70785(4) 0.0232(3) Uani 1 1 d . . . . .
H9 H 0.747774 0.447604 0.735574 0.028 Uiso 1 1 calc R U . . .
C10 C 0.80022(12) 0.59445(16) 0.69318(4) 0.0254(3) Uani 1 1 d . . . . .
H10 H 0.866060 0.642301 0.710749 0.030 Uiso 1 1 calc R U . . .
C11 C 0.77395(12) 0.63982(16) 0.65272(4) 0.0267(3) Uani 1 1 d . . . . .
H11 H 0.821885 0.719078 0.642531 0.032 Uiso 1 1 calc R U . . .
C12 C 0.67795(11) 0.56995(15) 0.62704(4) 0.0227(3) Uani 1 1 d . . . . .
H12 H 0.660674 0.602165 0.599372 0.027 Uiso 1 1 calc R U . . .
C13 C 0.38145(11) 0.16658(14) 0.51709(4) 0.0188(3) Uani 1 1 d . . . . .
C14 C 0.45662(11) 0.20289(15) 0.48826(4) 0.0217(3) Uani 1 1 d . . . . .
H14 H 0.524369 0.271803 0.495374 0.026 Uiso 1 1 calc R U . . .
C15 C 0.43325(12) 0.13921(16) 0.44928(4) 0.0241(3) Uani 1 1 d . . . . .
H15 H 0.485226 0.164850 0.430034 0.029 Uiso 1 1 calc R U . . .
C16 C 0.33503(12) 0.03890(16) 0.43829(4) 0.0248(3) Uani 1 1 d . . . . .
H16 H 0.318389 -0.002782 0.411470 0.030 Uiso 1 1 calc R U . . .
C17 C 0.26077(12) -0.00042(16) 0.46692(4) 0.0242(3) Uani 1 1 d . . . . .
H17 H 0.193963 -0.070777 0.459752 0.029 Uiso 1 1 calc R U . . .
C18 C 0.28376(11) 0.06247(15) 0.50578(4) 0.0218(3) Uani 1 1 d . . . . .
H18 H 0.232472 0.034565 0.525059 0.026 Uiso 1 1 calc R U . . .
C19 C 0.21239(11) 0.32465(15) 0.66372(4) 0.0202(3) Uani 1 1 d . . . . .
H19 H 0.180759 0.234691 0.645593 0.024 Uiso 1 1 calc R U . . .
C20 C 0.12247(12) 0.46237(16) 0.65578(4) 0.0285(3) Uani 1 1 d . . . . .
H20A H 0.151436 0.550442 0.673878 0.043 Uiso 1 1 calc R U . . .
H20B H 0.041619 0.428536 0.661003 0.043 Uiso 1 1 calc R U . . .
H20C H 0.116703 0.496434 0.627379 0.043 Uiso 1 1 calc R U . . .
C21 C 0.22234(12) 0.27115(16) 0.70796(4) 0.0252(3) Uani 1 1 d . . . . .
H21A H 0.282747 0.185970 0.713181 0.038 Uiso 1 1 calc R U . . .
H21B H 0.142489 0.232800 0.713031 0.038 Uiso 1 1 calc R U . . .
H21C H 0.248161 0.360322 0.726066 0.038 Uiso 1 1 calc R U . . .
C1A C 0.09817(11) 0.87751(14) 0.62155(4) 0.0198(3) Uani 1 1 d . . . . .
C2A C 0.05485(11) 0.83069(14) 0.58313(4) 0.0208(3) Uani 1 1 d . . . . .
H2A H -0.026246 0.847743 0.569540 0.025 Uiso 1 1 calc R U . . .
C3A C 0.15179(11) 0.74938(14) 0.56543(4) 0.0195(3) Uani 1 1 d . . . . .
C4A C 0.25414(11) 0.74812(14) 0.59400(4) 0.0201(3) Uani 1 1 d . . . . .
H4A H 0.329984 0.700805 0.590856 0.024 Uiso 1 1 calc R U . . .
C5A C 0.22899(11) 0.83104(14) 0.63028(4) 0.0195(3) Uani 1 1 d . . . . .
C6A C 0.30894(11) 0.86924(14) 0.66356(4) 0.0208(3) Uani 1 1 d . . . . .
H6A H 0.278239 0.931825 0.683425 0.025 Uiso 1 1 calc R U . . .
C7A C 0.02719(11) 0.95251(14) 0.65042(4) 0.0196(3) Uani 1 1 d . . . . .
C8A C -0.05640(11) 1.07271(15) 0.63738(4) 0.0235(3) Uani 1 1 d . . . . .
H8A H -0.064794 1.108783 0.610030 0.028 Uiso 1 1 calc R U . . .
C9A C -0.12737(12) 1.14023(17) 0.66373(4) 0.0284(3) Uani 1 1 d . . . . .
H9A H -0.183966 1.221530 0.654307 0.034 Uiso 1 1 calc R U . . .
C10A C -0.11584(12) 1.08931(17) 0.70379(4) 0.0289(3) Uani 1 1 d . . . . .
H10A H -0.164295 1.135692 0.721842 0.035 Uiso 1 1 calc R U . . .
C11A C -0.03342(12) 0.97061(16) 0.71736(4) 0.0256(3) Uani 1 1 d . . . . .
H11A H -0.025380 0.935485 0.744783 0.031 Uiso 1 1 calc R U . . .
C12A C 0.03770(11) 0.90252(15) 0.69099(4) 0.0221(3) Uani 1 1 d . . . . .
H12A H 0.094037 0.821176 0.700610 0.027 Uiso 1 1 calc R U . . .
C13A C 0.13711(11) 0.68224(14) 0.52417(4) 0.0198(3) Uani 1 1 d . . . . .
C14A C 0.03544(12) 0.71938(15) 0.49512(4) 0.0228(3) Uani 1 1 d . . . . .
H14A H -0.025879 0.787949 0.502203 0.027 Uiso 1 1 calc R U . . .
C15A C 0.02309(12) 0.65716(16) 0.45606(4) 0.0254(3) Uani 1 1 d . . . . .
H15A H -0.046665 0.683329 0.436714 0.030 Uiso 1 1 calc R U . . .
C16A C 0.11124(12) 0.55760(16) 0.44505(4) 0.0256(3) Uani 1 1 d . . . . .
H16A H 0.103324 0.517022 0.418133 0.031 Uiso 1 1 calc R U . . .
C17A C 0.21168(12) 0.51747(16) 0.47383(4) 0.0247(3) Uani 1 1 d . . . . .
H17A H 0.271914 0.447347 0.466678 0.030 Uiso 1 1 calc R U . . .
C18A C 0.22452(11) 0.57894(15) 0.51281(4) 0.0221(3) Uani 1 1 d . . . . .
H18A H 0.293713 0.550595 0.532148 0.026 Uiso 1 1 calc R U . . .
C19A C 0.44108(11) 0.82385(15) 0.67271(4) 0.0230(3) Uani 1 1 d . . . . .
H19A H 0.456906 0.738043 0.653539 0.028 Uiso 1 1 calc R U . . .
C20A C 0.47064(13) 0.76139(18) 0.71632(4) 0.0327(3) Uani 1 1 d . . . . .
H20D H 0.461730 0.846866 0.735506 0.049 Uiso 1 1 calc R U . . .
H20E H 0.554939 0.721844 0.721257 0.049 Uiso 1 1 calc R U . . .
H20F H 0.414175 0.675445 0.720125 0.049 Uiso 1 1 calc R U . . .
C21A C 0.52309(13) 0.96479(18) 0.66691(5) 0.0354(3) Uani 1 1 d . . . . .
H21D H 0.504058 1.002765 0.638791 0.053 Uiso 1 1 calc R U . . .
H21E H 0.609116 0.932271 0.672604 0.053 Uiso 1 1 calc R U . . .
H21F H 0.508652 1.049659 0.685630 0.053 Uiso 1 1 calc R U . . .

loop_
_atom_site_aniso_label
_atom_site_aniso_U_11
_atom_site_aniso_U_22
_atom_site_aniso_U_33
_atom_site_aniso_U_23
_atom_site_aniso_U_13
_atom_site_aniso_U_12
C1 0.0194(6) 0.0162(6) 0.0220(6) 0.0013(5) 0.0044(5) 0.0007(5)
C2 0.0187(6) 0.0202(6) 0.0219(6) 0.0014(5) 0.0055(5) -0.0007(5)
C3 0.0190(6) 0.0166(6) 0.0207(6) 0.0023(5) 0.0024(5) 0.0014(5)
C4 0.0173(6) 0.0198(6) 0.0219(6) 0.0011(5) 0.0028(5) -0.0011(5)
C5 0.0186(6) 0.0169(6) 0.0209(6) 0.0020(5) 0.0031(5) 0.0010(5)
C6 0.0213(6) 0.0170(6) 0.0223(6) -0.0005(5) 0.0042(5) -0.0020(5)
C7 0.0181(6) 0.0172(6) 0.0224(6) -0.0028(5) 0.0066(5) 0.0026(5)
C8 0.0205(6) 0.0184(6) 0.0236(6) -0.0018(5) 0.0065(5) 0.0002(5)
C9 0.0246(7) 0.0235(6) 0.0216(6) -0.0041(5) 0.0035(5) 0.0025(5)
C10 0.0223(7) 0.0259(7) 0.0278(7) -0.0092(5) 0.0038(5) -0.0039(5)
C11 0.0248(7) 0.0239(7) 0.0330(7) -0.0036(5) 0.0091(5) -0.0065(5)
C12 0.0241(6) 0.0223(6) 0.0228(6) -0.0013(5) 0.0073(5) -0.0009(5)
C13 0.0182(6) 0.0176(6) 0.0202(6) 0.0026(5) 0.0015(5) 0.0036(5)
C14 0.0195(6) 0.0220(6) 0.0232(6) 0.0018(5) 0.0027(5) -0.0010(5)
C15 0.0231(7) 0.0285(7) 0.0216(6) 0.0031(5) 0.0061(5) 0.0019(5)
C16 0.0260(7) 0.0285(7) 0.0190(6) -0.0006(5) 0.0010(5) 0.0026(5)
C17 0.0220(6) 0.0253(7) 0.0238(6) 0.0008(5) -0.0008(5) -0.0018(5)
C18 0.0205(6) 0.0239(6) 0.0211(6) 0.0026(5) 0.0034(5) 0.0000(5)
C19 0.0201(6) 0.0184(6) 0.0227(6) -0.0023(5) 0.0058(5) -0.0027(5)
C20 0.0223(7) 0.0262(7) 0.0381(8) 0.0047(6) 0.0078(5) 0.0002(6)
C21 0.0268(7) 0.0247(7) 0.0253(7) 0.0000(5) 0.0077(5) -0.0029(5)
C1A 0.0198(6) 0.0163(6) 0.0240(6) 0.0025(5) 0.0055(5) -0.0005(5)
C2A 0.0194(6) 0.0199(6) 0.0231(6) 0.0024(5) 0.0036(5) 0.0013(5)
C3A 0.0205(6) 0.0176(6) 0.0215(6) 0.0031(5) 0.0061(5) -0.0011(5)
C4A 0.0192(6) 0.0194(6) 0.0227(6) 0.0021(5) 0.0060(5) 0.0012(5)
C5A 0.0196(6) 0.0164(6) 0.0235(6) 0.0033(5) 0.0063(5) -0.0003(5)
C6A 0.0213(6) 0.0176(6) 0.0240(6) 0.0000(5) 0.0057(5) 0.0015(5)
C7A 0.0151(6) 0.0180(6) 0.0257(6) -0.0028(5) 0.0036(5) -0.0048(5)
C8A 0.0202(6) 0.0229(7) 0.0269(7) -0.0020(5) 0.0022(5) -0.0001(5)
C9A 0.0216(7) 0.0268(7) 0.0366(8) -0.0054(6) 0.0043(5) 0.0032(5)
C10A 0.0232(7) 0.0306(7) 0.0352(8) -0.0095(6) 0.0118(5) -0.0028(6)
C11A 0.0249(7) 0.0267(7) 0.0266(7) -0.0034(5) 0.0081(5) -0.0078(5)
C12A 0.0199(6) 0.0206(6) 0.0260(7) -0.0005(5) 0.0040(5) -0.0030(5)
C13A 0.0211(6) 0.0189(6) 0.0205(6) 0.0032(5) 0.0062(5) -0.0027(5)
C14A 0.0212(6) 0.0237(6) 0.0242(6) 0.0017(5) 0.0054(5) 0.0018(5)
C15A 0.0220(7) 0.0306(7) 0.0228(7) 0.0024(5) 0.0010(5) -0.0009(5)
C16A 0.0279(7) 0.0286(7) 0.0212(6) -0.0017(5) 0.0066(5) -0.0031(6)
C17A 0.0250(7) 0.0245(7) 0.0263(7) 0.0013(5) 0.0095(5) 0.0023(5)
C18A 0.0207(6) 0.0235(6) 0.0224(6) 0.0039(5) 0.0047(5) 0.0013(5)
C19A 0.0204(6) 0.0215(6) 0.0263(7) -0.0041(5) 0.0018(5) 0.0037(5)
C20A 0.0324(8) 0.0348(8) 0.0289(7) -0.0026(6) -0.0016(6) 0.0103(6)
C21A 0.0217(7) 0.0318(8) 0.0528(9) -0.0008(7) 0.0059(6) -0.0009(6)

loop_
_atom_type_symbol
_atom_type_description
_atom_type_scat_dispersion_real
_atom_type_scat_dispersion_imag
_atom_type_scat_source
C C 0.0181 0.0091 'International Tables Vol C Tables 4.2.6.8 and 6.1.1.4'
H H 0.0000 0.0000 'International Tables Vol C Tables 4.2.6.8 and 6.1.1.4'

loop_
_geom_angle_atom_site_label_1
_geom_angle_atom_site_label_2
_geom_angle_atom_site_label_3
_geom_angle
_geom_angle_site_symmetry_1
_geom_angle_site_symmetry_3
_geom_angle_publ_flag
C2 C1 C5 107.33(11) . . ?
C2 C1 C7 126.34(11) . . ?
C7 C1 C5 126.20(11) . . ?
C1 C2 H2 125.0 . . ?
C1 C2 C3 110.01(11) . . ?
C3 C2 H2 125.0 . . ?
C2 C3 C13 124.58(11) . . ?
C4 C3 C2 107.80(11) . . ?
C4 C3 C13 127.60(11) . . ?
C3 C4 H4 125.5 . . ?
C3 C4 C5 108.99(11) . . ?
C5 C4 H4 125.5 . . ?
C4 C5 C1 105.78(10) . . ?
C6 C5 C1 126.24(11) . . ?
C6 C5 C4 127.60(11) . . ?
C5 C6 H6 116.7 . . ?
C5 C6 C19 126.57(11) . . ?
C19 C6 H6 116.7 . . ?
C8 C7 C1 121.72(11) . . ?
C8 C7 C12 117.88(11) . . ?
C12 C7 C1 120.34(11) . . ?
C7 C8 H8 119.5 . . ?
C9 C8 C7 120.92(12) . . ?
C9 C8 H8 119.5 . . ?
C8 C9 H9 119.8 . . ?
C10 C9 C8 120.33(12) . . ?
C10 C9 H9 119.8 . . ?
C9 C10 H10 120.2 . . ?
C9 C10 C11 119.62(12) . . ?
C11 C10 H10 120.2 . . ?
C10 C11 H11 119.9 . . ?
C10 C11 C12 120.22(12) . . ?
C12 C11 H11 119.9 . . ?
C7 C12 H12 119.5 . . ?
C11 C12 C7 121.03(12) . . ?
C11 C12 H12 119.5 . . ?
C14 C13 C3 120.82(11) . . ?
C14 C13 C18 118.10(11) . . ?
C18 C13 C3 121.07(11) . . ?
C13 C14 H14 119.7 . . ?
C15 C14 C13 120.69(12) . . ?
C15 C14 H14 119.7 . . ?
C14 C15 H15 119.7 . . ?
C16 C15 C14 120.56(12) . . ?
C16 C15 H15 119.7 . . ?
C15 C16 H16 120.3 . . ?
C15 C16 C17 119.33(12) . . ?
C17 C16 H16 120.3 . . ?
C16 C17 H17 119.8 . . ?
C18 C17 C16 120.32(12) . . ?
C18 C17 H17 119.8 . . ?
C13 C18 H18 119.5 . . ?
C17 C18 C13 120.97(11) . . ?
C17 C18 H18 119.5 . . ?
C6 C19 H19 108.7 . . ?
C6 C19 C20 111.04(10) . . ?
C6 C19 C21 109.85(10) . . ?
C20 C19 H19 108.7 . . ?
C21 C19 H19 108.7 . . ?
C21 C19 C20 109.85(10) . . ?
C19 C20 H20A 109.5 . . ?
C19 C20 H20B 109.5 . . ?
C19 C20 H20C 109.5 . . ?
H20A C20 H20B 109.5 . . ?
H20A C20 H20C 109.5 . . ?
H20B C20 H20C 109.5 . . ?
C19 C21 H21A 109.5 . . ?
C19 C21 H21B 109.5 . . ?
C19 C21 H21C 109.5 . . ?
H21A C21 H21B 109.5 . . ?
H21A C21 H21C 109.5 . . ?
H21B C21 H21C 109.5 . . ?
C2A C1A C5A 107.31(11) . . ?
C2A C1A C7A 126.53(11) . . ?
C7A C1A C5A 126.07(11) . . ?
C1A C2A H2A 125.0 . . ?
C1A C2A C3A 110.03(11) . . ?
C3A C2A H2A 125.0 . . ?
C4A C3A C2A 107.66(11) . . ?
C4A C3A C13A 127.39(11) . . ?
C13A C3A C2A 124.96(11) . . ?
C3A C4A H4A 125.4 . . ?
C3A C4A C5A 109.16(11) . . ?
C5A C4A H4A 125.4 . . ?
C4A C5A C1A 105.79(10) . . ?
C6A C5A C1A 126.38(11) . . ?
C6A C5A C4A 127.64(11) . . ?
C5A C6A H6A 116.5 . . ?
C5A C6A C19A 126.99(11) . . ?
C19A C6A H6A 116.5 . . ?
C8A C7A C1A 120.34(11) . . ?
C8A C7A C12A 118.02(11) . . ?
C12A C7A C1A 121.60(11) . . ?
C7A C8A H8A 119.5 . . ?
C9A C8A C7A 121.08(12) . . ?
C9A C8A H8A 119.5 . . ?
C8A C9A H9A 119.9 . . ?
C10A C9A C8A 120.15(13) . . ?
C10A C9A H9A 119.9 . . ?
C9A C10A H10A 120.1 . . ?
C11A C10A C9A 119.71(12) . . ?
C11A C10A H10A 120.1 . . ?
C10A C11A H11A 119.9 . . ?
C10A C11A C12A 120.27(12) . . ?
C12A C11A H11A 119.9 . . ?
C7A C12A H12A 119.6 . . ?
C11A C12A C7A 120.77(12) . . ?
C11A C12A H12A 119.6 . . ?
C14A C13A C3A 121.11(11) . . ?
C14A C13A C18A 117.98(12) . . ?
C18A C13A C3A 120.92(11) . . ?
C13A C14A H14A 119.6 . . ?
C15A C14A C13A 120.75(12) . . ?
C15A C14A H14A 119.6 . . ?
C14A C15A H15A 119.7 . . ?
C16A C15A C14A 120.63(12) . . ?
C16A C15A H15A 119.7 . . ?
C15A C16A H16A 120.4 . . ?
C15A C16A C17A 119.22(12) . . ?
C17A C16A H16A 120.4 . . ?
C16A C17A H17A 119.8 . . ?
C18A C17A C16A 120.44(12) . . ?
C18A C17A H17A 119.8 . . ?
C13A C18A H18A 119.5 . . ?
C17A C18A C13A 120.96(12) . . ?
C17A C18A H18A 119.5 . . ?
C6A C19A H19A 108.7 . . ?
C6A C19A C20A 109.78(11) . . ?
C6A C19A C21A 110.72(11) . . ?
C20A C19A H19A 108.7 . . ?
C21A C19A H19A 108.7 . . ?
C21A C19A C20A 110.27(12) . . ?
C19A C20A H20D 109.5 . . ?
C19A C20A H20E 109.5 . . ?
C19A C20A H20F 109.5 . . ?
H20D C20A H20E 109.5 . . ?
H20D C20A H20F 109.5 . . ?
H20E C20A H20F 109.5 . . ?
C19A C21A H21D 109.5 . . ?
C19A C21A H21E 109.5 . . ?
C19A C21A H21F 109.5 . . ?
H21D C21A H21E 109.5 . . ?
H21D C21A H21F 109.5 . . ?
H21E C21A H21F 109.5 . . ?

loop_
_geom_bond_atom_site_label_1
_geom_bond_atom_site_label_2
_geom_bond_distance
_geom_bond_site_symmetry_2
_geom_bond_publ_flag
C1 C2 1.3531(17) . ?
C1 C5 1.4845(17) . ?
C1 C7 1.4711(17) . ?
C2 H2 0.9500 . ?
C2 C3 1.4709(17) . ?
C3 C4 1.3608(17) . ?
C3 C13 1.4730(17) . ?
C4 H4 0.9500 . ?
C4 C5 1.4624(17) . ?
C5 C6 1.3461(17) . ?
C6 H6 0.9500 . ?
C6 C19 1.4987(17) . ?
C7 C8 1.3987(17) . ?
C7 C12 1.4009(17) . ?
C8 H8 0.9500 . ?
C8 C9 1.3883(18) . ?
C9 H9 0.9500 . ?
C9 C10 1.3841(19) . ?
C10 H10 0.9500 . ?
C10 C11 1.3854(19) . ?
C11 H11 0.9500 . ?
C11 C12 1.3864(18) . ?
C12 H12 0.9500 . ?
C13 C14 1.3982(17) . ?
C13 C18 1.3995(18) . ?
C14 H14 0.9500 . ?
C14 C15 1.3900(18) . ?
C15 H15 0.9500 . ?
C15 C16 1.3823(19) . ?
C16 H16 0.9500 . ?
C16 C17 1.3916(18) . ?
C17 H17 0.9500 . ?
C17 C18 1.3837(18) . ?
C18 H18 0.9500 . ?
C19 H19 1.0000 . ?
C19 C20 1.5286(18) . ?
C19 C21 1.5265(17) . ?
C20 H20A 0.9800 . ?
C20 H20B 0.9800 . ?
C20 H20C 0.9800 . ?
C21 H21A 0.9800 . ?
C21 H21B 0.9800 . ?
C21 H21C 0.9800 . ?
C1A C2A 1.3517(17) . ?
C1A C5A 1.4835(17) . ?
C1A C7A 1.4755(17) . ?
C2A H2A 0.9500 . ?
C2A C3A 1.4722(17) . ?
C3A C4A 1.3590(17) . ?
C3A C13A 1.4705(17) . ?
C4A H4A 0.9500 . ?
C4A C5A 1.4599(17) . ?
C5A C6A 1.3432(18) . ?
C6A H6A 0.9500 . ?
C6A C19A 1.4956(17) . ?
C7A C8A 1.3976(18) . ?
C7A C12A 1.4013(18) . ?
C8A H8A 0.9500 . ?
C8A C9A 1.3879(18) . ?
C9A H9A 0.9500 . ?
C9A C10A 1.387(2) . ?
C10A H10A 0.9500 . ?
C10A C11A 1.384(2) . ?
C11A H11A 0.9500 . ?
C11A C12A 1.3913(18) . ?
C12A H12A 0.9500 . ?
C13A C14A 1.3984(18) . ?
C13A C18A 1.3988(18) . ?
C14A H14A 0.9500 . ?
C14A C15A 1.3886(18) . ?
C15A H15A 0.9500 . ?
C15A C16A 1.3808(19) . ?
C16A H16A 0.9500 . ?
C16A C17A 1.3899(19) . ?
C17A H17A 0.9500 . ?
C17A C18A 1.3833(18) . ?
C18A H18A 0.9500 . ?
C19A H19A 1.0000 . ?
C19A C20A 1.5299(18) . ?
C19A C21A 1.5294(19) . ?
C20A H20D 0.9800 . ?
C20A H20E 0.9800 . ?
C20A H20F 0.9800 . ?
C21A H21D 0.9800 . ?
C21A H21E 0.9800 . ?
C21A H21F 0.9800 . ?

loop_
_geom_torsion_atom_site_label_1
_geom_torsion_atom_site_label_2
_geom_torsion_atom_site_label_3
_geom_torsion_atom_site_label_4
_geom_torsion
_geom_torsion_site_symmetry_1
_geom_torsion_site_symmetry_2
_geom_torsion_site_symmetry_3
_geom_torsion_site_symmetry_4
_geom_torsion_publ_flag
C1 C2 C3 C4 -0.25(14) . . . . ?
C1 C2 C3 C13 178.38(11) . . . . ?
C1 C5 C6 C19 178.49(11) . . . . ?
C1 C7 C8 C9 176.52(11) . . . . ?
C1 C7 C12 C11 -176.64(12) . . . . ?
C2 C1 C5 C4 2.92(13) . . . . ?
C2 C1 C5 C6 -170.45(12) . . . . ?
C2 C1 C7 C8 -134.25(13) . . . . ?
C2 C1 C7 C12 42.64(18) . . . . ?
C2 C3 C4 C5 2.14(14) . . . . ?
C2 C3 C13 C14 -10.89(18) . . . . ?
C2 C3 C13 C18 168.69(11) . . . . ?
C3 C4 C5 C1 -3.12(13) . . . . ?
C3 C4 C5 C6 170.13(12) . . . . ?
C3 C13 C14 C15 -179.30(11) . . . . ?
C3 C13 C18 C17 179.20(11) . . . . ?
C4 C3 C13 C14 167.48(12) . . . . ?
C4 C3 C13 C18 -12.95(19) . . . . ?
C4 C5 C6 C19 6.5(2) . . . . ?
C5 C1 C2 C3 -1.71(14) . . . . ?
C5 C1 C7 C8 40.99(18) . . . . ?
C5 C1 C7 C12 -142.13(12) . . . . ?
C5 C6 C19 C20 -106.20(15) . . . . ?
C5 C6 C19 C21 132.09(13) . . . . ?
C7 C1 C2 C3 174.27(11) . . . . ?
C7 C1 C5 C4 -173.06(11) . . . . ?
C7 C1 C5 C6 13.6(2) . . . . ?
C7 C8 C9 C10 0.27(19) . . . . ?
C8 C7 C12 C11 0.37(18) . . . . ?
C8 C9 C10 C11 -0.01(19) . . . . ?
C9 C10 C11 C12 -0.1(2) . . . . ?
C10 C11 C12 C7 -0.1(2) . . . . ?
C12 C7 C8 C9 -0.44(18) . . . . ?
C13 C3 C4 C5 -176.44(11) . . . . ?
C13 C14 C15 C16 0.10(19) . . . . ?
C14 C13 C18 C17 -1.21(18) . . . . ?
C14 C15 C16 C17 -1.23(19) . . . . ?
C15 C16 C17 C18 1.13(19) . . . . ?
C16 C17 C18 C13 0.11(19) . . . . ?
C18 C13 C14 C15 1.11(18) . . . . ?
C1A C2A C3A C4A 0.07(14) . . . . ?
C1A C2A C3A C13A 179.80(11) . . . . ?
C1A C5A C6A C19A -179.74(12) . . . . ?
C1A C7A C8A C9A 177.45(12) . . . . ?
C1A C7A C12A C11A -177.53(11) . . . . ?
C2A C1A C5A C4A -2.29(13) . . . . ?
C2A C1A C5A C6A 172.99(12) . . . . ?
C2A C1A C7A C8A -43.92(18) . . . . ?
C2A C1A C7A C12A 133.72(13) . . . . ?
C2A C3A C4A C5A -1.56(14) . . . . ?
C2A C3A C13A C14A 13.52(18) . . . . ?
C2A C3A C13A C18A -166.37(12) . . . . ?
C3A C4A C5A C1A 2.38(13) . . . . ?
C3A C4A C5A C6A -172.82(12) . . . . ?
C3A C13A C14A C15A 179.13(12) . . . . ?
C3A C13A C18A C17A -179.08(11) . . . . ?
C4A C3A C13A C14A -166.81(12) . . . . ?
C4A C3A C13A C18A 13.30(19) . . . . ?
C4A C5A C6A C19A -5.5(2) . . . . ?
C5A C1A C2A C3A 1.41(14) . . . . ?
C5A C1A C7A C8A 139.95(13) . . . . ?
C5A C1A C7A C12A -42.41(18) . . . . ?
C5A C6A C19A C20A -132.65(14) . . . . ?
C5A C6A C19A C21A 105.38(15) . . . . ?
C7A C1A C2A C3A -175.32(11) . . . . ?
C7A C1A C5A C4A 174.46(11) . . . . ?
C7A C1A C5A C6A -10.3(2) . . . . ?
C7A C8A C9A C10A 0.3(2) . . . . ?
C8A C7A C12A C11A 0.16(18) . . . . ?
C8A C9A C10A C11A -0.1(2) . . . . ?
C9A C10A C11A C12A 0.0(2) . . . . ?
C10A C11A C12A C7A -0.05(19) . . . . ?
C12A C7A C8A C9A -0.27(18) . . . . ?
C13A C3A C4A C5A 178.72(11) . . . . ?
C13A C14A C15A C16A -0.2(2) . . . . ?
C14A C13A C18A C17A 1.02(18) . . . . ?
C14A C15A C16A C17A 1.3(2) . . . . ?
C15A C16A C17A C18A -1.3(2) . . . . ?
C16A C17A C18A C13A 0.1(2) . . . . ?
C18A C13A C14A C15A -0.98(18) . . . . ?
